data_7121731
loop_
_publ_author_name
'Hanke, Felix'
'Pugh, Chloe J.'
'Kay, Ellis F.'
'Taylor, Joshua B.'
'Todd, Stephen M.'
'Robertson, Craig M.'
'Slater, Benjamin J.'
'Steiner, Alexander'

_publ_section_title
;
 The simplest supramolecular helix.
;
_journal_issue 47
_journal_name_full 'Chemical communications (Cambridge, England)'
_journal_page_first 6012
_journal_page_last 6015
_journal_paper_doi 10.1039/c8cc03295e
_journal_volume 54
_journal_year 2018
_chemical_formula_moiety 'C6 H15 N'
_chemical_formula_sum 'C6 H15 N'
_chemical_formula_weight 101.19
_chemical_melting_point 195
_chemical_name_common ethylbutylamine
_chemical_name_systematic ethylbutylamine
_space_group_crystal_system monoclinic
_space_group_IT_number 9
_space_group_name_Hall 'C -2yc'
_space_group_name_H-M_alt 'C 1 c 1'
_symmetry_space_group_name_Hall 'C -2yc'
_symmetry_space_group_name_H-M 'C 1 c 1'
_audit_block_doi 10.5517/ccdc.csd.cc1z9q00
_audit_creation_method SHELXL-2014/7
_audit_update_record
;
2018-02-28 deposited with the CCDC.
2018-05-24 downloaded from the CCDC.
;
_cell_angle_alpha 90
_cell_angle_beta 105.637(4)
_cell_angle_gamma 90
_cell_formula_units_Z 12
_cell_length_a 14.348(4)
_cell_length_b 8.940(3)
_cell_length_c 17.768(6)
_cell_measurement_reflns_used 6527
_cell_measurement_temperature 100(2)
_cell_measurement_theta_max 52.353
_cell_measurement_theta_min 4.760
_cell_volume 2194.8(12)
_computing_cell_refinement 'Bruker Apex'
_computing_data_collection 'Bruker Apex'
_computing_data_reduction 'Bruker Apex'
_computing_structure_refinement 'SHELXL-2014/7 (Sheldrick, 2014)'
_diffrn_ambient_temperature 100(2)
_diffrn_measured_fraction_theta_full 0.896
_diffrn_measured_fraction_theta_max 0.875
_diffrn_measurement_device_type 'Bruker Smart Apex'
_diffrn_measurement_method \w-scans
_diffrn_radiation_type MoK\a
_diffrn_radiation_wavelength 0.71073
_diffrn_reflns_av_R_equivalents 0.0347
_diffrn_reflns_av_unetI/netI 0.0224
_diffrn_reflns_Laue_measured_fraction_full 0.896
_diffrn_reflns_Laue_measured_fraction_max 0.875
_diffrn_reflns_limit_h_max 12
_diffrn_reflns_limit_h_min -15
_diffrn_reflns_limit_k_max 11
_diffrn_reflns_limit_k_min -6
_diffrn_reflns_limit_l_max 22
_diffrn_reflns_limit_l_min -20
_diffrn_reflns_number 18208
_diffrn_reflns_point_group_measured_fraction_full 0.895
_diffrn_reflns_point_group_measured_fraction_max 0.875
_diffrn_reflns_theta_full 25.242
_diffrn_reflns_theta_max 26.338
_diffrn_reflns_theta_min 2.381
_diffrn_source sealed-tube
_exptl_absorpt_coefficient_mu 0.054
_exptl_absorpt_correction_T_max 0.7454
_exptl_absorpt_correction_T_min 0.6732
_exptl_absorpt_correction_type multi-scan
_exptl_absorpt_process_details SADABS
_exptl_crystal_colour colourless
_exptl_crystal_density_diffrn 0.919
_exptl_crystal_description cylinder
_exptl_crystal_F_000 696
_exptl_crystal_recrystallization_method 'From the Melt'
_exptl_crystal_size_rad 0.25
_refine_diff_density_max 0.121
_refine_diff_density_min -0.118
_refine_diff_density_rms 0.027
_refine_ls_abs_structure_details
;
 Refined as an inversion twin.
;
_refine_ls_abs_structure_Flack -1(3)
_refine_ls_extinction_method none
_refine_ls_goodness_of_fit_ref 1.071
_refine_ls_hydrogen_treatment mixed
_refine_ls_matrix_type full
_refine_ls_number_parameters 209
_refine_ls_number_reflns 3192
_refine_ls_number_restraints 2
_refine_ls_restrained_S_all 1.071
_refine_ls_R_factor_all 0.0399
_refine_ls_R_factor_gt 0.0362
_refine_ls_shift/su_max 0.000
_refine_ls_shift/su_mean 0.000
_refine_ls_structure_factor_coef Fsqd
_refine_ls_weighting_details 'w=1/[\s^2^(Fo^2^)+(0.0421P)^2^+1.2524P] where P=(Fo^2^+2Fc^2^)/3'
_refine_ls_weighting_scheme calc
_refine_ls_wR_factor_gt 0.0925
_refine_ls_wR_factor_ref 0.0947
_reflns_Friedel_coverage 0.997
_reflns_Friedel_fraction_full 0.895
_reflns_Friedel_fraction_max 0.875
_reflns_number_gt 3012
_reflns_number_total 3192
_reflns_threshold_expression 'I > 2\s(I)'
_cod_data_source_file c8cc03295e2.cif
_cod_data_source_block EBA100KTHIRD_0m
_cod_depositor_comments 'Adding full bibliography for 7121726--7121736.cif.'
_cod_original_cell_volume 2194.8(11)
_cod_database_code 7121731
_shelx_shelxl_version_number 2014/7
_shelx_space_group_comment
;
The symmetry employed for this shelxl refinement is uniquely defined
by the following loop, which should always be used as a source of
symmetry information in preference to the above space-group names.
They are only intended as comments.
;

loop_
_space_group_symop_operation_xyz
'x, y, z'
'x, -y, z+1/2'
'x+1/2, y+1/2, z'
'x+1/2, -y+1/2, z+1/2'

loop_
_atom_site_label
_atom_site_type_symbol
_atom_site_fract_x
_atom_site_fract_y
_atom_site_fract_z
_atom_site_U_iso_or_equiv
_atom_site_adp_type
_atom_site_occupancy
_atom_site_site_symmetry_order
_atom_site_calc_flag
_atom_site_refinement_flags_posn
_atom_site_refinement_flags_adp
N1 N 0.92863(17) 0.4298(2) 0.07831(12) 0.0217(5) Uani 1 1 d . .
H1 H 0.897(2) 0.355(3) 0.0684(17) 0.023(7) Uiso 1 1 d . .
C11 C 0.8602(2) 0.5506(3) 0.07892(17) 0.0293(7) Uani 1 1 d . .
H11A H 0.8960 0.6461 0.0912 0.035 Uiso 1 1 calc R U
H11B H 0.8276 0.5312 0.1205 0.035 Uiso 1 1 calc R U
C12 C 0.7848(2) 0.5649(3) 0.00155(18) 0.0359(7) Uani 1 1 d . .
H12A H 0.7399 0.6457 0.0046 0.054 Uiso 1 1 calc R U
H12B H 0.7491 0.4707 -0.0107 0.054 Uiso 1 1 calc R U
H12C H 0.8166 0.5877 -0.0395 0.054 Uiso 1 1 calc R U
C13 C 0.99955(19) 0.4129(2) 0.15345(14) 0.0209(6) Uani 1 1 d . .
H13A H 0.9656 0.4013 0.1948 0.025 Uiso 1 1 calc R U
H13B H 1.0398 0.5044 0.1650 0.025 Uiso 1 1 calc R U
C14 C 1.06469(19) 0.2780(2) 0.15461(14) 0.0215(6) Uani 1 1 d . .
H14A H 1.0241 0.1895 0.1347 0.026 Uiso 1 1 calc R U
H14B H 1.1062 0.2970 0.1192 0.026 Uiso 1 1 calc R U
C15 C 1.12849(19) 0.2445(2) 0.23614(14) 0.0214(6) Uani 1 1 d . .
H15A H 1.0870 0.2123 0.2696 0.026 Uiso 1 1 calc R U
H15B H 1.1621 0.3374 0.2588 0.026 Uiso 1 1 calc R U
C16 C 1.2038(2) 0.1235(3) 0.23728(16) 0.0310(7) Uani 1 1 d . .
H16A H 1.2395 0.1020 0.2915 0.046 Uiso 1 1 calc R U
H16B H 1.2489 0.1584 0.2083 0.046 Uiso 1 1 calc R U
H16C H 1.1713 0.0324 0.2128 0.046 Uiso 1 1 calc R U
N2 N 0.80797(19) 0.0996(2) 0.05062(11) 0.0201(5) Uani 1 1 d . .
H2 H 0.744(3) 0.096(3) 0.0324(18) 0.027(9) Uiso 1 1 d . .
C21 C 0.8458(2) 0.0555(3) -0.01458(14) 0.0244(6) Uani 1 1 d . .
H21A H 0.8249 -0.0479 -0.0308 0.029 Uiso 1 1 calc R U
H21B H 0.9174 0.0570 0.0023 0.029 Uiso 1 1 calc R U
C22 C 0.8102(2) 0.1604(3) -0.08332(14) 0.0280(6) Uani 1 1 d . .
H22A H 0.8330 0.1251 -0.1275 0.042 Uiso 1 1 calc R U
H22B H 0.8352 0.2612 -0.0685 0.042 Uiso 1 1 calc R U
H22C H 0.7393 0.1626 -0.0984 0.042 Uiso 1 1 calc R U
C23 C 0.8340(2) -0.0085(2) 0.11495(15) 0.0248(6) Uani 1 1 d . .
H23A H 0.9053 -0.0119 0.1356 0.030 Uiso 1 1 calc R U
H23B H 0.8117 -0.1094 0.0949 0.030 Uiso 1 1 calc R U
C24 C 0.7895(2) 0.0317(2) 0.18045(15) 0.0230(6) Uani 1 1 d . .
H24A H 0.8029 -0.0502 0.2194 0.028 Uiso 1 1 calc R U
H24B H 0.7184 0.0381 0.1587 0.028 Uiso 1 1 calc R U
C25 C 0.8255(2) 0.1780(2) 0.22218(14) 0.0232(6) Uani 1 1 d . .
H25A H 0.8960 0.1703 0.2467 0.028 Uiso 1 1 calc R U
H25B H 0.8148 0.2599 0.1833 0.028 Uiso 1 1 calc R U
C26 C 0.7752(2) 0.2168(3) 0.28450(16) 0.0346(7) Uani 1 1 d . .
H26A H 0.8022 0.3099 0.3105 0.052 Uiso 1 1 calc R U
H26B H 0.7851 0.1358 0.3230 0.052 Uiso 1 1 calc R U
H26C H 0.7057 0.2297 0.2602 0.052 Uiso 1 1 calc R U
N3 N 0.56985(17) 0.0929(2) -0.01696(13) 0.0230(5) Uani 1 1 d . .
H3 H 0.540(2) 0.049(3) 0.0141(18) 0.027(8) Uiso 1 1 d . .
C31 C 0.5504(2) 0.2543(3) -0.01901(17) 0.0288(7) Uani 1 1 d . .
H31A H 0.4798 0.2715 -0.0382 0.035 Uiso 1 1 calc R U
H31B H 0.5817 0.3029 -0.0559 0.035 Uiso 1 1 calc R U
C32 C 0.5881(2) 0.3247(3) 0.06138(17) 0.0336(7) Uani 1 1 d . .
H32A H 0.5759 0.4327 0.0577 0.050 Uiso 1 1 calc R U
H32B H 0.6578 0.3066 0.0808 0.050 Uiso 1 1 calc R U
H32C H 0.5548 0.2803 0.0974 0.050 Uiso 1 1 calc R U
C33 C 0.5321(2) 0.0235(2) -0.09361(14) 0.0233(6) Uani 1 1 d . .
H33A H 0.5603 0.0739 -0.1320 0.028 Uiso 1 1 calc R U
H33B H 0.4610 0.0370 -0.1109 0.028 Uiso 1 1 calc R U
C34 C 0.5557(2) -0.1427(2) -0.09158(15) 0.0233(6) Uani 1 1 d . .
H34A H 0.6269 -0.1556 -0.0747 0.028 Uiso 1 1 calc R U
H34B H 0.5284 -0.1923 -0.0524 0.028 Uiso 1 1 calc R U
C35 C 0.5160(2) -0.2184(3) -0.17045(15) 0.0255(6) Uani 1 1 d . .
H35A H 0.5438 -0.1694 -0.2094 0.031 Uiso 1 1 calc R U
H35B H 0.4449 -0.2045 -0.1875 0.031 Uiso 1 1 calc R U
C36 C 0.5387(2) -0.3854(3) -0.16839(17) 0.0333(7) Uani 1 1 d . .
H36A H 0.5111 -0.4286 -0.2203 0.050 Uiso 1 1 calc R U
H36B H 0.5105 -0.4349 -0.1304 0.050 Uiso 1 1 calc R U
H36C H 0.6090 -0.3999 -0.1531 0.050 Uiso 1 1 calc R U

loop_
_atom_site_aniso_label
_atom_site_aniso_U_11
_atom_site_aniso_U_22
_atom_site_aniso_U_33
_atom_site_aniso_U_23
_atom_site_aniso_U_13
_atom_site_aniso_U_12
N1 0.0227(15) 0.0174(10) 0.0251(11) -0.0023(7) 0.0063(9) -0.0008(9)
C11 0.029(2) 0.0220(11) 0.0366(15) -0.0028(10) 0.0082(13) 0.0034(10)
C12 0.030(2) 0.0308(13) 0.0438(17) 0.0024(11) 0.0045(14) 0.0059(11)
C13 0.0227(18) 0.0191(11) 0.0212(12) -0.0031(8) 0.0066(11) -0.0034(9)
C14 0.0230(18) 0.0196(10) 0.0216(12) -0.0030(8) 0.0054(11) -0.0019(9)
C15 0.0210(17) 0.0221(10) 0.0220(12) -0.0005(8) 0.0070(11) -0.0032(9)
C16 0.034(2) 0.0286(13) 0.0288(14) 0.0003(10) 0.0055(13) 0.0046(11)
N2 0.0177(17) 0.0219(9) 0.0198(11) -0.0011(7) 0.0035(10) 0.0031(8)
C21 0.0240(19) 0.0262(11) 0.0225(13) -0.0050(9) 0.0054(11) 0.0025(10)
C22 0.027(2) 0.0355(14) 0.0210(13) -0.0035(10) 0.0047(12) 0.0013(11)
C23 0.0291(18) 0.0176(10) 0.0267(13) 0.0012(9) 0.0056(12) 0.0017(10)
C24 0.0237(18) 0.0186(10) 0.0261(12) 0.0040(9) 0.0059(11) -0.0022(9)
C25 0.0243(19) 0.0214(11) 0.0227(12) 0.0018(9) 0.0045(11) -0.0002(10)
C26 0.050(2) 0.0304(13) 0.0273(14) 0.0025(10) 0.0173(14) 0.0042(12)
N3 0.0243(15) 0.0192(9) 0.0258(11) 0.0020(8) 0.0076(10) 0.0025(8)
C31 0.0237(19) 0.0201(11) 0.0392(16) 0.0010(10) 0.0027(13) 0.0040(10)
C32 0.030(2) 0.0247(12) 0.0434(17) -0.0065(11) 0.0059(14) 0.0047(11)
C33 0.0225(18) 0.0217(11) 0.0252(13) 0.0037(9) 0.0057(11) 0.0025(9)
C34 0.0234(18) 0.0216(10) 0.0236(12) 0.0030(9) 0.0040(11) 0.0034(10)
C35 0.0252(19) 0.0255(12) 0.0255(13) 0.0011(9) 0.0062(11) 0.0017(10)
C36 0.035(2) 0.0270(13) 0.0368(16) -0.0081(10) 0.0071(14) -0.0005(11)

loop_
_atom_type_symbol
_atom_type_description
_atom_type_scat_dispersion_real
_atom_type_scat_dispersion_imag
_atom_type_scat_source
C C 0.0033 0.0016 'International Tables Vol C Tables 4.2.6.8 and 6.1.1.4'
H H 0.0000 0.0000 'International Tables Vol C Tables 4.2.6.8 and 6.1.1.4'
N N 0.0061 0.0033 'International Tables Vol C Tables 4.2.6.8 and 6.1.1.4'

loop_
_citation_id
_citation_doi
_citation_year
1 10.1039/C8CC03295E 2018

loop_
_geom_angle_atom_site_label_1
_geom_angle_atom_site_label_2
_geom_angle_atom_site_label_3
_geom_angle
C13 N1 C11 112.07(19)
N1 C11 C12 112.0(2)
N1 C13 C14 111.73(18)
C15 C14 C13 112.26(19)
C14 C15 C16 113.3(2)
C21 N2 C23 111.68(19)
N2 C21 C22 110.8(2)
N2 C23 C24 111.8(2)
C23 C24 C25 114.8(2)
C26 C25 C24 112.7(2)
C33 N3 C31 112.0(2)
N3 C31 C32 111.5(2)
N3 C33 C34 111.59(19)
C35 C34 C33 112.74(19)
C34 C35 C36 112.9(2)

loop_
_geom_bond_atom_site_label_1
_geom_bond_atom_site_label_2
_geom_bond_distance
N1 C13 1.452(3)
N1 C11 1.462(3)
C11 C12 1.508(4)
C13 C14 1.523(3)
C14 C15 1.521(3)
C15 C16 1.525(4)
N2 C21 1.460(3)
N2 C23 1.466(3)
C21 C22 1.515(3)
C23 C24 1.514(4)
C24 C25 1.524(3)
C25 C26 1.516(4)
N3 C33 1.461(3)
N3 C31 1.468(3)
C31 C32 1.521(4)
C33 C34 1.522(3)
C34 C35 1.522(3)
C35 C36 1.526(3)

loop_
_geom_hbond_atom_site_label_D
_geom_hbond_atom_site_label_H
_geom_hbond_atom_site_label_A
_geom_hbond_distance_DH
_geom_hbond_distance_HA
_geom_hbond_distance_DA
_geom_hbond_angle_DHA
_geom_hbond_site_symmetry_A
N1 H1 N2 0.80(3) 2.59(3) 3.391(3) 173(3) .
N2 H2 N3 0.89(3) 2.41(4) 3.303(4) 178(2) .
N3 H3 N1 0.87(3) 2.45(3) 3.309(3) 168(3) 3_445
